data_4350405
loop_
_publ_author_name
'Manna, Subal Chandra'
'Zangrando, Ennio'
'Bencini, Alessandro'
'Benelli, Cristiano'
'Chaudhuri, Nirmalendu Ray'

_publ_section_title
;
 Syntheses, crystal structures, and magnetic properties of
 [Ln(III)2(Succinate)3(H2O)2].0.5H2O [Ln = Pr, Nd, Sm, Eu, Gd, and Dy]
 polymeric networks: unusual ferromagnetic coupling in Gd derivative.
;
_journal_issue 22
_journal_name_full 'Inorganic chemistry'
_journal_page_first 9114
_journal_page_last 9122
_journal_paper_doi 10.1021/ic060807d
_journal_volume 45
_journal_year 2006
_chemical_formula_moiety '2(H2 O) 3(C4 H4 O4 2-) 2(Sm 3+) 0.50(H2 O)'
_chemical_formula_sum 'C12 H17 O14.5 Sm2'
_chemical_formula_weight 693.96
_chemical_name_systematic
;
catena-bisaquo-tris-succinate-disamarium(III) hemihydrated
;
_space_group_IT_number 15
_space_group_name_Hall '-I 2ya'
_space_group_name_H-M_alt 'I 1 2/a 1'
_symmetry_cell_setting mooclinic
_symmetry_space_group_name_H-M 'I 1 2/a 1'
_atom_sites_solution_hydrogens geom
_atom_sites_solution_primary direct
_atom_sites_solution_secondary difmap
_audit_creation_method SHELXL-97
_cell_angle_alpha 90.00
_cell_angle_beta 101.15(3)
_cell_angle_gamma 90.00
_cell_formula_units_Z 4
_cell_length_a 13.919(3)
_cell_length_b 7.842(2)
_cell_length_c 17.457(4)
_cell_measurement_temperature 293(2)
_cell_volume 1869.5(8)
_computing_cell_refinement 'Denzo-Scalepack (Macromol. Crystall., 1997)'
_computing_data_collection 'Nonius Xpress'
_computing_data_reduction 'Denzo-Scalepack (Macromol. Crystall., 1997)'
_computing_molecular_graphics 'Ortep3/windows (Farrugia,1997)'
_computing_publication_material 'Wingx 1.64.05 (Farrugia, 1999)'
_computing_structure_refinement 'SHELX97 (Sheldrick, 1998)'
_computing_structure_solution 'SHELX97 (Sheldrick, 1998)'
_diffrn_ambient_temperature 293(2)
_diffrn_measured_fraction_theta_full 0.967
_diffrn_measured_fraction_theta_max 0.967
_diffrn_measurement_device_type 'image plate dip1030'
_diffrn_measurement_method 'laser scanner'
_diffrn_radiation_monochromator graphite
_diffrn_radiation_source 'fine-focus sealed tube'
_diffrn_radiation_type MoK\a
_diffrn_radiation_wavelength 0.71073
_diffrn_reflns_av_R_equivalents 0.0434
_diffrn_reflns_av_sigmaI/netI 0.0404
_diffrn_reflns_limit_h_max 19
_diffrn_reflns_limit_h_min -19
_diffrn_reflns_limit_k_max 10
_diffrn_reflns_limit_k_min -10
_diffrn_reflns_limit_l_max 24
_diffrn_reflns_limit_l_min -23
_diffrn_reflns_number 11703
_diffrn_reflns_theta_full 30.57
_diffrn_reflns_theta_max 30.57
_diffrn_reflns_theta_min 2.86
_exptl_absorpt_coefficient_mu 6.295
_exptl_absorpt_correction_T_max 0.2419
_exptl_absorpt_correction_T_min 0.1784
_exptl_absorpt_correction_type refdelf
_exptl_absorpt_process_details
;
Parkin S,Moezzi B & Hope H, (1995) J. Appl. Cryst. 28, 53-56
Cubic fit to sin(theta)/lambda - 24 parameters
;
_exptl_crystal_colour colorless
_exptl_crystal_density_diffrn 2.466
_exptl_crystal_density_method 'not measured'
_exptl_crystal_F_000 1316
_refine_diff_density_max 1.048
_refine_diff_density_min -1.746
_refine_diff_density_rms 0.190
_refine_ls_extinction_method none
_refine_ls_goodness_of_fit_ref 1.062
_refine_ls_hydrogen_treatment mixed
_refine_ls_matrix_type full
_refine_ls_number_parameters 141
_refine_ls_number_reflns 2779
_refine_ls_number_restraints 5
_refine_ls_restrained_S_all 1.062
_refine_ls_R_factor_all 0.0364
_refine_ls_R_factor_gt 0.0291
_refine_ls_shift/su_max 0.001
_refine_ls_shift/su_mean 0.000
_refine_ls_structure_factor_coef Fsqd
_refine_ls_weighting_details 'calc w=1/[\s^2^(Fo^2^)+(0.0531P)^2^] where P=(Fo^2^+2Fc^2^)/3'
_refine_ls_weighting_scheme calc
_refine_ls_wR_factor_gt 0.0776
_refine_ls_wR_factor_ref 0.0932
_reflns_number_gt 2275
_reflns_number_total 2779
_reflns_threshold_expression >2sigma(I)
_cod_data_source_file ic060807dsi20060511_082202.cif
_cod_data_source_block Complex_3_ind408f
_cod_original_sg_symbol_H-M 'I 2/a'
_cod_original_formula_sum 'C12 H17 O14.50 Sm2'
_cod_database_code 4350405

loop_
_symmetry_equiv_pos_as_xyz
'x, y, z'
'-x+1/2, y, -z'
'x+1/2, y+1/2, z+1/2'
'-x+1, y+1/2, -z+1/2'
'-x, -y, -z'
'x-1/2, -y, z'
'-x+1/2, -y+1/2, -z+1/2'
'x, -y+1/2, z+1/2'

loop_
_atom_site_label
_atom_site_type_symbol
_atom_site_fract_x
_atom_site_fract_y
_atom_site_fract_z
_atom_site_U_iso_or_equiv
_atom_site_adp_type
_atom_site_occupancy
_atom_site_symmetry_multiplicity
_atom_site_calc_flag
_atom_site_refinement_flags
Sm Sm 0.461225(15) 0.21607(3) 0.231438(12) 0.02523(9) Uani 1 1 d .
O1W O 0.3171(2) 0.3899(4) 0.1665(2) 0.0372(8) Uani 1 1 d D
H1A H 0.2559(18) 0.381(7) 0.167(4) 0.056 Uiso 1 1 d D
H1B H 0.324(4) 0.501(3) 0.172(4) 0.056 Uiso 1 1 d D
O1 O 0.6303(3) 0.2431(5) 0.3047(2) 0.0379(8) Uani 1 1 d .
O2 O 0.6624(3) 0.5209(4) 0.3196(2) 0.0392(8) Uani 1 1 d .
O3 O 0.8570(3) 0.7342(4) 0.3314(2) 0.0350(7) Uani 1 1 d .
O4 O 0.9477(2) 0.5174(4) 0.31315(19) 0.0322(7) Uani 1 1 d .
C1 C 0.6854(3) 0.3676(6) 0.3306(3) 0.0306(9) Uani 1 1 d .
C2 C 0.7861(3) 0.3257(6) 0.3779(3) 0.0341(10) Uani 1 1 d .
H2A H 0.8222 0.2615 0.3452 0.041 Uiso 1 1 calc R
H2B H 0.7783 0.2531 0.4213 0.041 Uiso 1 1 calc R
C3 C 0.8466(3) 0.4822(6) 0.4100(3) 0.0299(9) Uani 1 1 d .
H3A H 0.8063 0.5565 0.4352 0.036 Uiso 1 1 calc R
H3B H 0.9015 0.4452 0.4495 0.036 Uiso 1 1 calc R
C4 C 0.8849(3) 0.5827(6) 0.3486(3) 0.0296(8) Uani 1 1 d .
O6 O 0.4841(2) -0.0183(4) 0.32498(17) 0.0312(7) Uani 1 1 d .
O5 O 0.5253(3) -0.2271(4) 0.4075(2) 0.0364(8) Uani 1 1 d .
C5 C 0.5016(3) -0.0772(6) 0.3952(3) 0.0296(8) Uani 1 1 d .
C6 C 0.4925(5) 0.0427(7) 0.4606(3) 0.0425(12) Uani 1 1 d .
H6A H 0.4280 0.0943 0.4498 0.051 Uiso 1 1 calc R
H6B H 0.5404 0.1332 0.4624 0.051 Uiso 1 1 calc R
O2W O 0.2500 0.4802(17) 0.0000 0.066(4) Uani 0.50 2 d SPD
H2 H 0.262(13) 0.550(5) 0.0386(6) 0.099 Uiso 0.50 1 d PD

loop_
_atom_site_aniso_label
_atom_site_aniso_U_11
_atom_site_aniso_U_22
_atom_site_aniso_U_33
_atom_site_aniso_U_23
_atom_site_aniso_U_13
_atom_site_aniso_U_12
Sm 0.02471(13) 0.02263(15) 0.02737(13) 0.00054(7) 0.00259(8) 0.00009(7)
O1W 0.0270(16) 0.0305(18) 0.052(2) 0.0030(14) 0.0032(15) 0.0012(12)
O1 0.0272(17) 0.0311(15) 0.050(2) -0.0007(15) -0.0058(15) -0.0017(13)
O2 0.0347(18) 0.0282(16) 0.050(2) 0.0033(14) -0.0030(15) 0.0025(13)
O3 0.0329(18) 0.0252(16) 0.049(2) 0.0009(14) 0.0140(15) 0.0005(13)
O4 0.0343(17) 0.0302(16) 0.0338(16) 0.0041(12) 0.0111(13) 0.0064(13)
C1 0.026(2) 0.034(2) 0.030(2) 0.0009(17) 0.0018(16) 0.0013(17)
C2 0.027(2) 0.030(2) 0.042(3) 0.0055(18) 0.0003(18) 0.0007(17)
C3 0.030(2) 0.032(2) 0.028(2) 0.0010(16) 0.0052(17) -0.0036(17)
C4 0.026(2) 0.034(2) 0.028(2) -0.0023(17) 0.0025(16) -0.0018(17)
O6 0.0380(18) 0.0316(16) 0.0240(14) 0.0022(12) 0.0061(13) 0.0055(13)
O5 0.053(2) 0.0280(17) 0.0278(16) 0.0001(12) 0.0061(15) 0.0013(14)
C5 0.033(2) 0.029(2) 0.027(2) -0.0002(16) 0.0052(16) -0.0020(17)
C6 0.064(4) 0.035(3) 0.028(2) 0.0006(18) 0.008(2) 0.008(2)
O2W 0.091(11) 0.068(8) 0.036(6) 0.000 0.007(7) 0.000

loop_
_atom_type_symbol
_atom_type_description
_atom_type_scat_dispersion_real
_atom_type_scat_dispersion_imag
_atom_type_scat_source
C C 0.0033 0.0016 'International Tables Vol C Tables 4.2.6.8 and 6.1.1.4'
H H 0.0000 0.0000 'International Tables Vol C Tables 4.2.6.8 and 6.1.1.4'
O O 0.0106 0.0060 'International Tables Vol C Tables 4.2.6.8 and 6.1.1.4'
Sm Sm -0.1638 3.4418 'International Tables Vol C Tables 4.2.6.8 and 6.1.1.4'

loop_
_geom_angle_atom_site_label_1
_geom_angle_atom_site_label_2
_geom_angle_atom_site_label_3
_geom_angle
_geom_angle_site_symmetry_1
_geom_angle_site_symmetry_3
O2 Sm O6 75.74(12) 4_545 .
O2 Sm O4 77.13(12) 4_545 7_655
O6 Sm O4 68.85(11) . 7_655
O2 Sm O1 144.19(12) 4_545 .
O6 Sm O1 74.26(12) . .
O4 Sm O1 74.14(12) 7_655 .
O2 Sm O6 130.89(12) 4_545 4
O6 Sm O6 152.47(3) . 4
O4 Sm O6 106.55(11) 7_655 4
O1 Sm O6 78.38(12) . 4
O2 Sm O3 83.40(13) 4_545 6_565
O6 Sm O3 70.69(11) . 6_565
O4 Sm O3 138.23(11) 7_655 6_565
O1 Sm O3 104.42(14) . 6_565
O6 Sm O3 114.09(11) 4 6_565
O2 Sm O1W 73.70(12) 4_545 .
O6 Sm O1W 134.61(12) . .
O4 Sm O1W 133.12(12) 7_655 .
O1 Sm O1W 142.10(12) . .
O6 Sm O1W 69.17(11) 4 .
O3 Sm O1W 73.15(12) 6_565 .
O2 Sm O5 86.29(13) 4_545 4
O6 Sm O5 139.19(11) . 4
O4 Sm O5 71.58(11) 7_655 4
O1 Sm O5 104.16(14) . 4
O6 Sm O5 51.84(10) 4 4
O3 Sm O5 143.81(13) 6_565 4
O1W Sm O5 70.66(13) . 4
O2 Sm O4 128.12(12) 4_545 6_565
O6 Sm O4 104.88(10) . 6_565
O4 Sm O4 152.92(3) 7_655 6_565
O1 Sm O4 78.80(12) . 6_565
O6 Sm O4 66.25(11) 4 6_565
O3 Sm O4 50.93(10) 6_565 6_565
O1W Sm O4 70.69(12) . 6_565
O5 Sm O4 114.92(10) 4 6_565
O2 Sm C5 107.72(13) 4_545 4
O6 Sm C5 157.32(12) . 4
O4 Sm C5 89.77(12) 7_655 4
O1 Sm C5 93.16(13) . 4
O6 Sm C5 26.64(11) 4 4
O3 Sm C5 131.58(12) 6_565 4
O1W Sm C5 65.90(13) . 4
O5 Sm C5 25.30(11) 4 4
O4 Sm C5 90.67(11) 6_565 4
O2 Sm C4 106.09(13) 4_545 6_565
O6 Sm C4 87.52(12) . 6_565
O4 Sm C4 154.86(11) 7_655 6_565
O1 Sm C4 91.73(13) . 6_565
O6 Sm C4 90.30(12) 4 6_565
O3 Sm C4 25.35(12) 6_565 6_565
O1W Sm C4 69.98(12) . 6_565
O5 Sm C4 133.00(12) 4 6_565
O4 Sm C4 25.57(11) 6_565 6_565
C5 Sm C4 112.10(14) 4 6_565
O2 Sm Sm 146.97(8) 4_545 4
O6 Sm Sm 128.39(8) . 4
O4 Sm Sm 129.31(8) 7_655 4
O1 Sm Sm 68.78(9) . 4
O6 Sm Sm 33.56(7) 4 4
O3 Sm Sm 84.90(8) 6_565 4
O1W Sm Sm 73.36(8) . 4
O5 Sm Sm 85.19(7) 4 4
O4 Sm Sm 34.20(7) 6_565 4
C5 Sm Sm 59.89(9) 4 4
C4 Sm Sm 59.63(9) 6_565 4
Sm O1W H1A 131(4) . .
Sm O1W H1B 116(4) . .
H1A O1W H1B 100(3) . .
C1 O1 Sm 134.6(3) . .
C1 O2 Sm 146.5(3) . 4
C4 O3 Sm 96.8(3) . 6_665
C4 O4 Sm 154.9(3) . 7_655
C4 O4 Sm 94.2(3) . 6_665
Sm O4 Sm 109.67(12) 7_655 6_665
O2 C1 O1 124.5(4) . .
O2 C1 C2 118.3(4) . .
O1 C1 C2 117.2(4) . .
C1 C2 C3 114.2(4) . .
C1 C2 H2A 108.7 . .
C3 C2 H2A 108.7 . .
C1 C2 H2B 108.7 . .
C3 C2 H2B 108.7 . .
H2A C2 H2B 107.6 . .
C4 C3 C2 113.7(4) . .
C4 C3 H3A 108.8 . .
C2 C3 H3A 108.8 . .
C4 C3 H3B 108.8 . .
C2 C3 H3B 108.8 . .
H3A C3 H3B 107.7 . .
O3 C4 O4 118.0(4) . .
O3 C4 C3 121.6(4) . .
O4 C4 C3 120.4(4) . .
O3 C4 Sm 57.8(2) . 6_665
O4 C4 Sm 60.2(2) . 6_665
C3 C4 Sm 178.8(3) . 6_665
C5 O6 Sm 152.1(3) . .
C5 O6 Sm 93.5(3) . 4_545
Sm O6 Sm 112.13(12) . 4_545
C5 O5 Sm 93.9(3) . 4_545
O5 C5 O6 120.3(4) . .
O5 C5 C6 121.6(4) . .
O6 C5 C6 118.1(4) . .
O5 C5 Sm 60.8(3) . 4_545
O6 C5 Sm 59.9(2) . 4_545
C6 C5 Sm 173.4(4) . 4_545
C5 C6 C6 113.5(5) . 5_656
C5 C6 H6A 108.9 . .
C6 C6 H6A 108.9 5_656 .
C5 C6 H6B 108.9 . .
C6 C6 H6B 108.9 5_656 .
H6A C6 H6B 107.7 . .

loop_
_geom_bond_atom_site_label_1
_geom_bond_atom_site_label_2
_geom_bond_distance
_geom_bond_site_symmetry_2
Sm O2 2.346(3) 4_545
Sm O6 2.438(3) .
Sm O4 2.438(3) 7_655
Sm O1 2.461(4) .
Sm O6 2.485(3) 4
Sm O3 2.506(4) 6_565
Sm O1W 2.507(3) .
Sm O5 2.509(4) 4
Sm O4 2.558(3) 6_565
Sm C5 2.868(5) 4
Sm C4 2.940(5) 6_565
Sm Sm 4.0852(10) 4
O1W H1A 0.856(19) .
O1W H1B 0.879(19) .
O1 C1 1.269(6) .
O2 C1 1.249(6) .
O2 Sm 2.346(3) 4
O3 C4 1.268(6) .
O3 Sm 2.506(4) 6_665
O4 C4 1.273(5) .
O4 Sm 2.438(3) 7_655
O4 Sm 2.558(3) 6_665
C1 C2 1.519(6) .
C2 C3 1.532(6) .
C2 H2A 0.9700 .
C2 H2B 0.9700 .
C3 C4 1.509(6) .
C3 H3A 0.9700 .
C3 H3B 0.9700 .
C4 Sm 2.940(5) 6_665
O6 C5 1.289(5) .
O6 Sm 2.485(3) 4_545
O5 C5 1.229(5) .
O5 Sm 2.509(4) 4_545
C5 C6 1.503(6) .
C5 Sm 2.868(5) 4_545
C6 C6 1.506(9) 5_656
C6 H6A 0.9700 .
C6 H6B 0.9700 .
O2W H2 0.86(2) .

loop_
_geom_torsion_atom_site_label_1
_geom_torsion_atom_site_label_2
_geom_torsion_atom_site_label_3
_geom_torsion_atom_site_label_4
_geom_torsion
_geom_torsion_site_symmetry_1
_geom_torsion_site_symmetry_3
_geom_torsion_site_symmetry_4
O2 Sm O1 C1 -176.2(4) 4_545 . .
O6 Sm O1 C1 -142.1(5) . . .
O4 Sm O1 C1 146.0(5) 7_655 . .
O6 Sm O1 C1 34.8(5) 4 . .
O3 Sm O1 C1 -77.3(5) 6_565 . .
O1W Sm O1 C1 3.6(6) . . .
O5 Sm O1 C1 80.2(5) 4 . .
O4 Sm O1 C1 -32.9(5) 6_565 . .
C5 Sm O1 C1 57.1(5) 4 . .
C4 Sm O1 C1 -55.1(5) 6_565 . .
Sm Sm O1 C1 1.2(4) 4 . .
Sm O2 C1 O1 5.4(10) 4 . .
Sm O2 C1 C2 -174.8(4) 4 . .
Sm O1 C1 O2 -3.4(8) . . .
Sm O1 C1 C2 176.7(3) . . .
O2 C1 C2 C3 2.6(7) . . .
O1 C1 C2 C3 -177.5(4) . . .
C1 C2 C3 C4 -72.7(5) . . .
Sm O3 C4 O4 -0.3(4) 6_665 . .
Sm O3 C4 C3 178.7(3) 6_665 . .
Sm O4 C4 O3 -162.6(5) 7_655 . .
Sm O4 C4 O3 0.3(4) 6_665 . .
Sm O4 C4 C3 18.3(9) 7_655 . .
Sm O4 C4 C3 -178.7(3) 6_665 . .
Sm O4 C4 Sm -162.9(7) 7_655 . 6_665
C2 C3 C4 O3 115.2(5) . . .
C2 C3 C4 O4 -65.8(5) . . .
C2 C3 C4 Sm 176(100) . . 6_665
O2 Sm O6 C5 -137.6(6) 4_545 . .
O4 Sm O6 C5 141.0(7) 7_655 . .
O1 Sm O6 C5 62.2(6) . . .
O6 Sm O6 C5 55.6(6) 4 . .
O3 Sm O6 C5 -49.7(6) 6_565 . .
O1W Sm O6 C5 -88.7(6) . . .
O5 Sm O6 C5 155.8(6) 4 . .
O4 Sm O6 C5 -11.3(7) 6_565 . .
C5 Sm O6 C5 120.5(5) 4 . .
C4 Sm O6 C5 -30.3(6) 6_565 . .
Sm Sm O6 C5 16.9(7) 4 . .
O2 Sm O6 Sm 67.31(14) 4_545 . 4_545
O4 Sm O6 Sm -14.18(12) 7_655 . 4_545
O1 Sm O6 Sm -92.91(16) . . 4_545
O6 Sm O6 Sm -99.5(2) 4 . 4_545
O3 Sm O6 Sm 155.20(16) 6_565 . 4_545
O1W Sm O6 Sm 116.20(16) . . 4_545
O5 Sm O6 Sm 0.7(3) 4 . 4_545
O4 Sm O6 Sm -166.43(12) 6_565 . 4_545
C5 Sm O6 Sm -34.6(4) 4 . 4_545
C4 Sm O6 Sm 174.60(15) 6_565 . 4_545
Sm Sm O6 Sm -138.24(8) 4 . 4_545
Sm O5 C5 O6 6.9(5) 4_545 . .
Sm O5 C5 C6 -172.9(4) 4_545 . .
Sm O6 C5 O5 -164.0(4) . . .
Sm O6 C5 O5 -7.0(5) 4_545 . .
Sm O6 C5 C6 15.8(9) . . .
Sm O6 C5 C6 172.8(4) 4_545 . .
Sm O6 C5 Sm -157.0(7) . . 4_545
O5 C5 C6 C6 -4.4(9) . . 5_656
O6 C5 C6 C6 175.8(6) . . 5_656
Sm C5 C6 C6 -114(3) 4_545 . 5_656
C5 C6 C6 C5 180.000(2) . 5_656 5_656
